data_2215053
loop_
_publ_author_name
'Yan-Fang Lin'
'Guang-Xiang Zhong'
'Feng Xu'
'Wei-Xiao Hu'

_publ_section_title
;
 1-[2-Imino-4-methyl-3-(4-nitrophenyl)-2,3-dihydrothiazol-5-yl]ethanone
;
_journal_coeditor_code CI2428
_journal_issue 9
_journal_name_full 'Acta Crystallographica Section E'
_journal_page_first o3699
_journal_page_last o3699
_journal_paper_doi 10.1107/S1600536807037543
_journal_volume 63
_journal_year 2007
_chemical_formula_iupac 'C12 H11 N3 O3 S'
_chemical_formula_moiety 'C12 H11 N3 O3 S'
_chemical_formula_sum 'C12 H11 N3 O3 S'
_chemical_formula_weight 277.30
_chemical_name_systematic
;
1-[2-Imino-4-methyl-3-(4-nitrophenyl)-2,3-dihydrothiazol-5-yl]ethanone
;
_space_group_IT_number 14
_symmetry_cell_setting monoclinic
_symmetry_space_group_name_Hall '-P 2ybc'
_symmetry_space_group_name_H-M 'P 1 21/c 1'
_atom_sites_solution_hydrogens geom
_atom_sites_solution_primary direct
_atom_sites_solution_secondary difmap
_audit_creation_method SHELXL-97
_cell_angle_alpha 90.00
_cell_angle_beta 103.108(2)
_cell_angle_gamma 90.00
_cell_formula_units_Z 4
_cell_length_a 11.446(2)
_cell_length_b 11.1475(19)
_cell_length_c 10.5155(18)
_cell_measurement_reflns_used 2619
_cell_measurement_temperature 296(2)
_cell_measurement_theta_max 26.94
_cell_measurement_theta_min 2.58
_cell_volume 1306.8(4)
_computing_cell_refinement 'SAINT (Bruker, 2005)'
_computing_data_collection 'APEX2 (Bruker, 2005)'
_computing_data_reduction SAINT
_computing_molecular_graphics 'SHELXTL (Bruker, 2005)'
_computing_publication_material SHELXTL
_computing_structure_refinement 'SHELXL97 (Sheldrick, 1997)'
_computing_structure_solution 'SHELXS97 (Sheldrick, 1997)'
_diffrn_ambient_temperature 296(2)
_diffrn_measured_fraction_theta_full 0.986
_diffrn_measured_fraction_theta_max 0.986
_diffrn_measurement_device_type 'Bruker SMART APEX II CCD area-detector'
_diffrn_measurement_method '\f and \w'
_diffrn_radiation_monochromator graphite
_diffrn_radiation_source 'fine-focus sealed tube'
_diffrn_radiation_type MoK\a
_diffrn_radiation_wavelength 0.71073
_diffrn_reflns_av_R_equivalents 0.0197
_diffrn_reflns_av_sigmaI/netI 0.0249
_diffrn_reflns_limit_h_max 12
_diffrn_reflns_limit_h_min -14
_diffrn_reflns_limit_k_max 14
_diffrn_reflns_limit_k_min -14
_diffrn_reflns_limit_l_max 12
_diffrn_reflns_limit_l_min -13
_diffrn_reflns_number 8104
_diffrn_reflns_theta_full 27.50
_diffrn_reflns_theta_max 27.50
_diffrn_reflns_theta_min 2.58
_diffrn_standards_number 0
_exptl_absorpt_coefficient_mu 0.255
_exptl_absorpt_correction_T_max 0.9408
_exptl_absorpt_correction_T_min 0.9390
_exptl_absorpt_correction_type multi-scan
_exptl_absorpt_process_details '(SADABS; Sheldrick, 1996)'
_exptl_crystal_colour colourless
_exptl_crystal_density_diffrn 1.409
_exptl_crystal_density_method 'not measured'
_exptl_crystal_description Prism
_exptl_crystal_F_000 576
_exptl_crystal_size_max 0.25
_exptl_crystal_size_mid 0.20
_exptl_crystal_size_min 0.20
_refine_diff_density_max 0.215
_refine_diff_density_min -0.206
_refine_ls_extinction_method none
_refine_ls_goodness_of_fit_ref 1.029
_refine_ls_hydrogen_treatment mixed
_refine_ls_matrix_type full
_refine_ls_number_parameters 178
_refine_ls_number_reflns 2957
_refine_ls_number_restraints 1
_refine_ls_restrained_S_all 1.028
_refine_ls_R_factor_all 0.0538
_refine_ls_R_factor_gt 0.0380
_refine_ls_shift/su_max 0.001
_refine_ls_shift/su_mean 0.000
_refine_ls_structure_factor_coef Fsqd
_refine_ls_weighting_details 'calc w=1/[\s^2^(Fo^2^)+(0.0564P)^2^+0.1727P] where P=(Fo^2^+2Fc^2^)/3'
_refine_ls_weighting_scheme calc
_refine_ls_wR_factor_gt 0.1005
_refine_ls_wR_factor_ref 0.1098
_reflns_number_gt 2218
_reflns_number_total 2957
_reflns_threshold_expression I>2\s(I)
_cod_data_source_file ci2428.cif
_cod_data_source_block I
_cod_original_sg_symbol_H-M 'P 21/c'
_cod_database_code 2215053
_cod_database_fobs_code 2215053

loop_
_symmetry_equiv_pos_as_xyz
'x, y, z'
'-x, y+1/2, -z+1/2'
'-x, -y, -z'
'x, -y-1/2, z-1/2'

loop_
_atom_site_type_symbol
_atom_site_label
_atom_site_fract_x
_atom_site_fract_y
_atom_site_fract_z
_atom_site_U_iso_or_equiv
_atom_site_adp_type
_atom_site_calc_flag
_atom_site_refinement_flags
_atom_site_occupancy
S S1 0.41478(4) 0.47752(4) 0.66509(4) 0.05007(16) Uani d . 1
C C2 0.29327(16) 0.54805(15) 0.55964(15) 0.0474(4) Uani d . 1
N N3 0.25911(13) 0.47702(12) 0.44709(13) 0.0454(3) Uani d . 1
C C4 0.32876(14) 0.37655(14) 0.44183(14) 0.0419(4) Uani d . 1
C C5 0.41624(14) 0.36138(14) 0.55179(14) 0.0423(4) Uani d . 1
N N6 0.24008(16) 0.64488(15) 0.57377(17) 0.0654(4) Uani d D 1
H H6 0.271(2) 0.677(2) 0.6472(18) 0.089(8) Uiso d D 1
C C7 0.15721(15) 0.51090(14) 0.34560(16) 0.0452(4) Uani d . 1
C C8 0.17215(16) 0.59002(17) 0.25130(18) 0.0588(5) Uani d . 1
H H8 0.2475 0.6223 0.2534 0.071 Uiso calc R 1
C C9 0.07504(17) 0.62214(17) 0.15259(19) 0.0606(5) Uani d . 1
H H9 0.0837 0.6769 0.0886 0.073 Uiso calc R 1
C C10 -0.03356(15) 0.57147(17) 0.15162(18) 0.0548(4) Uani d . 1
C C11 -0.05053(18) 0.4921(2) 0.2445(2) 0.0701(6) Uani d . 1
H H11 -0.1257 0.4589 0.2410 0.084 Uiso calc R 1
C C12 0.04649(18) 0.46203(19) 0.3440(2) 0.0646(5) Uani d . 1
H H12 0.0370 0.4092 0.4093 0.078 Uiso calc R 1
C C13 0.30315(17) 0.30545(17) 0.31897(16) 0.0571(5) Uani d . 1
H H13A 0.3336 0.3471 0.2535 0.086 Uiso calc R 1
H H13B 0.2181 0.2949 0.2893 0.086 Uiso calc R 1
H H13C 0.3412 0.2284 0.3348 0.086 Uiso calc R 1
C C14 0.50708(14) 0.27027(15) 0.59324(15) 0.0450(4) Uani d . 1
C C15 0.52307(18) 0.16729(18) 0.50871(18) 0.0623(5) Uani d . 1
H H15A 0.5914 0.1210 0.5514 0.093 Uiso calc R 1
H H15B 0.5354 0.1968 0.4270 0.093 Uiso calc R 1
H H15C 0.4527 0.1177 0.4932 0.093 Uiso calc R 1
N N16 -0.13660(16) 0.60437(19) 0.04487(18) 0.0728(5) Uani d . 1
O O1 0.57196(11) 0.27919(12) 0.70342(11) 0.0597(3) Uani d . 1
O O2 -0.22880(14) 0.5470(2) 0.0333(2) 0.1050(6) Uani d . 1
O O3 -0.12451(16) 0.6876(2) -0.02542(17) 0.1007(6) Uani d . 1

loop_
_atom_site_aniso_label
_atom_site_aniso_U_11
_atom_site_aniso_U_22
_atom_site_aniso_U_33
_atom_site_aniso_U_12
_atom_site_aniso_U_13
_atom_site_aniso_U_23
S1 0.0592(3) 0.0519(3) 0.0348(2) -0.00628(19) 0.00156(18) -0.00343(16)
C2 0.0545(10) 0.0450(9) 0.0408(8) -0.0065(7) 0.0066(7) -0.0018(7)
N3 0.0502(8) 0.0432(7) 0.0383(7) 0.0004(6) 0.0004(6) -0.0012(5)
C4 0.0466(9) 0.0424(8) 0.0352(8) -0.0016(7) 0.0060(6) 0.0009(6)
C5 0.0474(9) 0.0453(8) 0.0328(7) -0.0059(7) 0.0062(6) 0.0006(6)
N6 0.0786(12) 0.0523(10) 0.0596(10) 0.0051(8) 0.0038(9) -0.0137(8)
C7 0.0458(9) 0.0431(8) 0.0427(8) 0.0009(7) 0.0017(7) -0.0014(6)
C8 0.0470(10) 0.0600(11) 0.0622(11) -0.0121(8) -0.0030(8) 0.0143(9)
C9 0.0577(11) 0.0585(11) 0.0584(11) -0.0020(9) -0.0016(9) 0.0127(9)
C10 0.0447(9) 0.0580(10) 0.0548(10) 0.0081(8) -0.0029(8) -0.0104(8)
C11 0.0416(10) 0.0887(15) 0.0775(14) -0.0101(10) 0.0082(10) 0.0033(11)
C12 0.0563(11) 0.0737(13) 0.0631(12) -0.0104(10) 0.0117(9) 0.0119(10)
C13 0.0647(11) 0.0601(11) 0.0396(9) 0.0086(9) -0.0027(8) -0.0083(8)
C14 0.0407(8) 0.0554(10) 0.0374(8) -0.0043(7) 0.0060(7) 0.0063(7)
C15 0.0595(11) 0.0651(11) 0.0567(11) 0.0144(9) 0.0012(9) -0.0005(9)
N16 0.0548(11) 0.0859(13) 0.0671(11) 0.0176(9) -0.0084(8) -0.0193(10)
O1 0.0527(7) 0.0779(9) 0.0418(6) 0.0014(6) -0.0036(5) 0.0048(6)
O2 0.0463(9) 0.1384(17) 0.1146(14) 0.0024(10) -0.0146(9) -0.0233(12)
O3 0.0961(13) 0.1092(14) 0.0755(11) 0.0222(11) -0.0251(9) 0.0102(10)

loop_
_atom_type_symbol
_atom_type_description
_atom_type_scat_dispersion_real
_atom_type_scat_dispersion_imag
_atom_type_scat_source
C C 0.0033 0.0016 'International Tables Vol C Tables 4.2.6.8 and 6.1.1.4'
H H 0.0000 0.0000 'International Tables Vol C Tables 4.2.6.8 and 6.1.1.4'
N N 0.0061 0.0033 'International Tables Vol C Tables 4.2.6.8 and 6.1.1.4'
O O 0.0106 0.0060 'International Tables Vol C Tables 4.2.6.8 and 6.1.1.4'
S S 0.1246 0.1234 'International Tables Vol C Tables 4.2.6.8 and 6.1.1.4'

loop_
_geom_angle_atom_site_label_1
_geom_angle_atom_site_label_2
_geom_angle_atom_site_label_3
_geom_angle
C2 S1 C5 91.70(8)
N6 C2 N3 122.08(16)
N6 C2 S1 129.91(14)
N3 C2 S1 108.00(12)
C4 N3 C2 115.95(13)
C4 N3 C7 124.02(13)
C2 N3 C7 120.02(13)
C5 C4 N3 112.78(13)
C5 C4 C13 129.46(15)
N3 C4 C13 117.68(14)
C4 C5 C14 133.17(15)
C4 C5 S1 111.48(12)
C14 C5 S1 115.34(11)
C2 N6 H6 110.6(17)
C8 C7 C12 120.87(16)
C8 C7 N3 119.53(15)
C12 C7 N3 119.59(16)
C7 C8 C9 119.96(17)
C7 C8 H8 120.0
C9 C8 H8 120.0
C10 C9 C8 118.30(17)
C10 C9 H9 120.9
C8 C9 H9 120.9
C9 C10 C11 122.76(17)
C9 C10 N16 118.17(19)
C11 C10 N16 119.07(18)
C10 C11 C12 118.58(18)
C10 C11 H11 120.7
C12 C11 H11 120.7
C7 C12 C11 119.52(18)
C7 C12 H12 120.2
C11 C12 H12 120.2
C4 C13 H13A 109.5
C4 C13 H13B 109.5
H13A C13 H13B 109.5
C4 C13 H13C 109.5
H13A C13 H13C 109.5
H13B C13 H13C 109.5
O1 C14 C5 117.75(15)
O1 C14 C15 119.67(16)
C5 C14 C15 122.57(14)
C14 C15 H15A 109.5
C14 C15 H15B 109.5
H15A C15 H15B 109.5
C14 C15 H15C 109.5
H15A C15 H15C 109.5
H15B C15 H15C 109.5
O3 N16 O2 123.9(2)
O3 N16 C10 118.08(19)
O2 N16 C10 118.0(2)

loop_
_geom_bond_atom_site_label_1
_geom_bond_atom_site_label_2
_geom_bond_distance
S1 C2 1.7558(18)
S1 C5 1.7620(16)
C2 N6 1.264(2)
C2 N3 1.404(2)
N3 C4 1.383(2)
N3 C7 1.441(2)
C4 C5 1.358(2)
C4 C13 1.487(2)
C5 C14 1.448(2)
N6 H6 0.85(2)
C7 C8 1.367(2)
C7 C12 1.376(3)
C8 C9 1.385(2)
C8 H8 0.93
C9 C10 1.363(3)
C9 H9 0.93
C10 C11 1.364(3)
C10 N16 1.478(2)
C11 C12 1.383(3)
C11 H11 0.93
C12 H12 0.93
C13 H13A 0.96
C13 H13B 0.96
C13 H13C 0.96
C14 O1 1.2303(19)
C14 C15 1.488(2)
C15 H15A 0.96
C15 H15B 0.96
C15 H15C 0.96
N16 O3 1.214(3)
N16 O2 1.216(3)

loop_
_geom_hbond_atom_site_label_D
_geom_hbond_atom_site_label_H
_geom_hbond_atom_site_label_A
_geom_hbond_site_symmetry_A
_geom_hbond_distance_DH
_geom_hbond_distance_HA
_geom_hbond_distance_DA
_geom_hbond_angle_DHA
N6 H6 O1 2_656 0.85(2) 2.39(2) 3.174(2) 153(2)
C8 H8 O1 3_666 0.93 2.29 3.209(2) 168
C15 H15B O1 4_565 0.96 2.49 3.434(2) 166

loop_
_geom_torsion_atom_site_label_1
_geom_torsion_atom_site_label_2
_geom_torsion_atom_site_label_3
_geom_torsion_atom_site_label_4
_geom_torsion
C5 S1 C2 N6 -178.16(19)
C5 S1 C2 N3 1.87(12)
N6 C2 N3 C4 176.94(16)
S1 C2 N3 C4 -3.09(17)
N6 C2 N3 C7 -2.8(3)
S1 C2 N3 C7 177.17(12)
C2 N3 C4 C5 3.0(2)
C7 N3 C4 C5 -177.31(14)
C2 N3 C4 C13 -174.16(15)
C7 N3 C4 C13 5.6(2)
N3 C4 C5 C14 177.98(16)
C13 C4 C5 C14 -5.3(3)
N3 C4 C5 S1 -1.33(17)
C13 C4 C5 S1 175.36(15)
C2 S1 C5 C4 -0.36(13)
C2 S1 C5 C14 -179.80(12)
C4 N3 C7 C8 -94.0(2)
C2 N3 C7 C8 85.8(2)
C4 N3 C7 C12 85.2(2)
C2 N3 C7 C12 -95.0(2)
C12 C7 C8 C9 0.1(3)
N3 C7 C8 C9 179.31(16)
C7 C8 C9 C10 -1.0(3)
C8 C9 C10 C11 0.9(3)
C8 C9 C10 N16 -178.98(17)
C9 C10 C11 C12 0.2(3)
N16 C10 C11 C12 -179.94(19)
C8 C7 C12 C11 1.0(3)
N3 C7 C12 C11 -178.22(17)
C10 C11 C12 C7 -1.1(3)
C4 C5 C14 O1 -177.10(17)
S1 C5 C14 O1 2.19(19)
C4 C5 C14 C15 2.2(3)
S1 C5 C14 C15 -178.54(14)
C9 C10 N16 O3 -10.8(3)
C11 C10 N16 O3 169.3(2)
C9 C10 N16 O2 169.77(19)
C11 C10 N16 O2 -10.1(3)
